data_7056297
loop_
_publ_author_name
'Andro\<s Dubraja, Lidija'
'Molcanov, Kresimir'
'\<Zili\'c, Dijana'
'Kojic-Prodic, Biserka'
'Wenger, Emmanuel'

_publ_section_title
;
 Multifunctionality and size of the chloranilate ligand define the
 topology of transition metal coordination polymers
;
_journal_name_full 'New J. Chem.'
_journal_paper_doi 10.1039/C7NJ01058C
_journal_year 2017
_chemical_formula_moiety 'C26 H16 Cl2 N4 Ni O4, C2 H3 N, H2 O'
_chemical_formula_sum 'C28 H21 Cl2 N5 Ni O5'
_chemical_formula_weight 637.09
_chemical_name_systematic
;
 ?
;
_space_group_IT_number 2
_symmetry_cell_setting triclinic
_symmetry_space_group_name_Hall '-P 1'
_symmetry_space_group_name_H-M 'P -1'
_atom_sites_solution_hydrogens geom
_atom_sites_solution_primary direct
_atom_sites_solution_secondary difmap
_audit_creation_date 2015-10-29T14:48:50-00:00
_audit_creation_method 'WinGX routine CIF_UPDATE'
_audit_update_record
;
2017-03-20 deposited with the CCDC.
2017-06-06 downloaded from the CCDC.
;
_cell_angle_alpha 101.807(5)
_cell_angle_beta 109.788(5)
_cell_angle_gamma 110.194(5)
_cell_formula_units_Z 2
_cell_length_a 9.9429(5)
_cell_length_b 13.0412(8)
_cell_length_c 13.3013(7)
_cell_measurement_reflns_used 7382
_cell_measurement_temperature 293(2)
_cell_measurement_theta_max 76.1487
_cell_measurement_theta_min 3.7888
_cell_volume 1418.63(18)
_computing_cell_refinement
;
        CrysAlisPro, Agilent Technologies,
        Version 1.171.36.20 (release 27-06-2012 CrysAlis171 .NET)
        (compiled Jul 11 2012,15:38:31)
;
_computing_data_collection
;
        CrysAlisPro, Agilent Technologies,
        Version 1.171.36.20 (release 27-06-2012 CrysAlis171 .NET)
        (compiled Jul 11 2012,15:38:31)
;
_computing_data_reduction
;
        CrysAlisPro, Agilent Technologies,
        Version 1.171.36.20 (release 27-06-2012 CrysAlis171 .NET)
        (compiled Jul 11 2012,15:38:31)
;
_computing_molecular_graphics 'Ortep-3 for Windows (Farrugia, 1997)'
_computing_publication_material 'WinGX publication routines (Farrugia, 1999)'
_computing_structure_refinement 'SHELXL-97 (Sheldrick, 1997)'
_computing_structure_solution 'SHELXS-97 (Sheldrick, 1997)'
_diffrn_ambient_temperature 293(2)
_diffrn_detector_area_resol_mean 10.4323
_diffrn_measured_fraction_theta_full 0.979
_diffrn_measured_fraction_theta_max 0.979
_diffrn_measurement_device_type 'Xcalibur, Ruby, Nova'
_diffrn_measurement_method '\w scans'
_diffrn_radiation_monochromator graphite
_diffrn_radiation_type CuK\a
_diffrn_radiation_wavelength 1.54179
_diffrn_reflns_av_R_equivalents 0.0402
_diffrn_reflns_av_unetI/netI 0.03
_diffrn_reflns_limit_h_max 12
_diffrn_reflns_limit_h_min -12
_diffrn_reflns_limit_k_max 16
_diffrn_reflns_limit_k_min -16
_diffrn_reflns_limit_l_max 16
_diffrn_reflns_limit_l_min -16
_diffrn_reflns_number 13760
_diffrn_reflns_theta_full 76.34
_diffrn_reflns_theta_max 76.34
_diffrn_reflns_theta_min 3.79
_exptl_absorpt_coefficient_mu 3.124
_exptl_absorpt_correction_T_max 1
_exptl_absorpt_correction_T_min 0.26204
_exptl_absorpt_correction_type multi-scan
_exptl_absorpt_process_details
;
        CrysAlisPro, Agilent Technologies,
        Version 1.171.36.20 (release 27-06-2012 CrysAlis171 .NET)
        (compiled Jul 11 2012,15:38:31)
        Empirical absorption correction using spherical harmonics,
 implemented in SCALE3 ABSPACK scaling algorithm.
;
_exptl_crystal_colour 'dark red'
_exptl_crystal_density_diffrn 1.492
_exptl_crystal_density_method 'not measured'
_exptl_crystal_description prism
_exptl_crystal_F_000 652
_exptl_crystal_size_max 0.3
_exptl_crystal_size_mid 0.18
_exptl_crystal_size_min 0.14
_refine_diff_density_max 0.654
_refine_diff_density_min -0.602
_refine_diff_density_rms 0.081
_refine_ls_extinction_method none
_refine_ls_goodness_of_fit_ref 1.05
_refine_ls_hydrogen_treatment mixed
_refine_ls_matrix_type full
_refine_ls_number_parameters 378
_refine_ls_number_reflns 5828
_refine_ls_number_restraints 6
_refine_ls_restrained_S_all 10.748
_refine_ls_R_factor_all 0.0588
_refine_ls_R_factor_gt 0.0558
_refine_ls_shift/su_max 0
_refine_ls_shift/su_mean 0
_refine_ls_structure_factor_coef Fsqd
_refine_ls_weighting_details 'calc w=1/[\s^2^(Fo^2^)+(0.1184P)^2^+0.2990P] where P=(Fo^2^+2Fc^2^)/3'
_refine_ls_weighting_scheme calc
_refine_ls_wR_factor_ref 0.1667
_reflns_number_gt 5311
_reflns_number_total 5828
_reflns_threshold_expression >2sigma(I)
_cod_data_source_file c7nj01058c2.cif
_cod_data_source_block kompleks-54k_2
_cod_original_cell_volume 1418.63(14)
_cod_database_code 7056297

loop_
_symmetry_equiv_pos_as_xyz
'x, y, z'
'-x, -y, -z'

loop_
_atom_site_label
_atom_site_fract_x
_atom_site_fract_y
_atom_site_fract_z
_atom_site_U_iso_or_equiv
_atom_site_adp_type
_atom_site_calc_flag
_atom_site_refinement_flags
_atom_site_occupancy
_atom_site_type_symbol
Ni1 0.3985(4) 0.7327(3) 0.2338(3) 0.0407(15) Uani d . 1 Ni
Cl1 0.7226(8) 0.6958(7) 0.5971(5) 0.066(2) Uani d . 1 Cl
Cl2 0.4115(9) 0.3522(6) 0.0804(6) 0.065(2) Uani d . 1 Cl
O1 0.3952(19) 0.5742(14) 0.1698(13) 0.047(3) Uani d . 1 O
O2 0.516(2) 0.7132(15) 0.3841(13) 0.048(4) Uani d . 1 O
O3 0.762(3) 0.483(2) 0.507(2) 0.069(5) Uani d . 1 O
O4 0.620(3) 0.3339(19) 0.291(2) 0.068(5) Uani d . 1 O
C1 0.472(2) 0.5434(19) 0.2451(18) 0.041(4) Uani d . 1 C
C2 0.545(2) 0.626(2) 0.3694(19) 0.042(4) Uani d . 1 C
C3 0.638(3) 0.601(2) 0.4561(19) 0.047(5) Uani d . 1 C
C4 0.671(3) 0.504(2) 0.434(2) 0.049(5) Uani d . 1 C
C5 0.591(3) 0.418(2) 0.309(2) 0.048(5) Uani d . 1 C
C6 0.494(3) 0.444(2) 0.222(2) 0.046(5) Uani d . 1 C
N1 0.619(2) 0.8322(18) 0.2395(17) 0.048(4) Uani d . 1 N
N2 0.437(2) 0.9022(17) 0.3129(16) 0.045(4) Uani d . 1 N
C7 0.705(3) 0.790(3) 0.203(3) 0.059(6) Uani d . 1 C
H7 0.6663 0.7089 0.1725 0.071 Uiso calc R 1 H
C8 0.851(4) 0.862(4) 0.210(4) 0.081(10) Uani d . 1 C
H8 0.9081 0.8309 0.1825 0.098 Uiso calc R 1 H
C9 0.908(4) 0.981(4) 0.258(4) 0.090(12) Uani d . 1 C
H9 1.0052 1.0313 0.2635 0.108 Uiso calc R 1 H
C10 0.820(4) 1.026(3) 0.297(3) 0.074(8) Uani d . 1 C
H10 0.8587 1.1066 0.33 0.089 Uiso calc R 1 H
C11 0.675(3) 0.949(2) 0.287(2) 0.052(5) Uani d . 1 C
C12 0.572(3) 0.988(2) 0.325(2) 0.048(5) Uani d . 1 C
C13 0.609(4) 1.106(2) 0.371(3) 0.062(6) Uani d . 1 C
H13 0.7024 1.1637 0.3783 0.074 Uiso calc R 1 H
C14 0.508(4) 1.136(2) 0.406(3) 0.062(6) Uani d . 1 C
H14 0.5305 1.2138 0.4362 0.075 Uiso calc R 1 H
C15 0.372(3) 1.048(3) 0.396(2) 0.059(6) Uani d . 1 C
H15 0.3029 1.0653 0.4206 0.071 Uiso calc R 1 H
C16 0.341(3) 0.933(2) 0.348(2) 0.052(5) Uani d . 1 C
H16 0.2486 0.8734 0.3406 0.063 Uiso calc R 1 H
N3 0.257(2) 0.7191(17) 0.0704(16) 0.043(4) Uani d . 1 N
N4 0.173(2) 0.6541(17) 0.2236(16) 0.043(4) Uani d . 1 N
C17 0.308(3) 0.752(3) -0.004(2) 0.055(6) Uani d . 1 C
H17 0.4176 0.7858 0.0176 0.066 Uiso calc R 1 H
C18 0.205(4) 0.737(3) -0.112(2) 0.064(7) Uani d . 1 C
H18 0.2447 0.7605 -0.1622 0.077 Uiso calc R 1 H
C19 0.044(4) 0.687(3) -0.144(2) 0.065(7) Uani d . 1 C
H19 -0.0282 0.6767 -0.2165 0.078 Uiso calc R 1 H
C20 -0.011(3) 0.652(3) -0.069(2) 0.056(6) Uani d . 1 C
H20 -0.1202 0.6177 -0.0894 0.067 Uiso calc R 1 H
C21 0.098(3) 0.669(2) 0.0384(19) 0.044(4) Uani d . 1 C
C22 0.051(3) 0.6328(19) 0.1249(19) 0.043(4) Uani d . 1 C
C23 -0.107(3) 0.581(2) 0.107(2) 0.054(5) Uani d . 1 C
H23 -0.1897 0.5643 0.0368 0.065 Uiso calc R 1 H
C24 -0.137(3) 0.555(3) 0.195(3) 0.066(7) Uani d . 1 C
H24 -0.2421 0.5212 0.1849 0.079 Uiso calc R 1 H
C25 -0.014(4) 0.578(3) 0.296(3) 0.063(7) Uani d . 1 C
H25 -0.0334 0.5624 0.3562 0.076 Uiso calc R 1 H
C26 0.140(3) 0.626(2) 0.307(2) 0.052(5) Uani d . 1 C
H26 0.2245 0.6395 0.3747 0.063 Uiso calc R 1 H
N5 1.101(16) 0.963(19) 0.097(18) 0.46(16) Uani d D 1 N
C27 1.221(14) 1.029(15) 0.094(9) 0.24(7) Uani d D 1 C
C28 1.365(11) 1.051(6) 0.072(7) 0.18(4) Uani d D 1 C
H27B 1.4402 1.1325 0.1115 0.277 Uiso calc RD 1 H
H27A 1.3324 1.0305 -0.0086 0.277 Uiso calc RD 1 H
H27C 1.4138 1.0042 0.0999 0.277 Uiso calc R 1 H
O5 0.920(3) 0.327(2) 0.403(2) 0.075(6) Uani d D 1 O
H5B 1.01(6) 0.38(5) 0.42(4) 0.09(14) Uiso d . 1 H
H5A 0.86(5) 0.36(4) 0.40(4) 0.07(11) Uiso d . 1 H

loop_
_atom_site_aniso_label
_atom_site_aniso_U_11
_atom_site_aniso_U_22
_atom_site_aniso_U_33
_atom_site_aniso_U_12
_atom_site_aniso_U_13
_atom_site_aniso_U_23
Ni1 0.038(2) 0.043(2) 0.040(2) 0.0217(17) 0.0120(16) 0.0167(17)
Cl1 0.068(4) 0.078(4) 0.043(3) 0.042(3) 0.008(3) 0.019(3)
Cl2 0.071(4) 0.067(4) 0.055(3) 0.044(3) 0.018(3) 0.011(3)
O1 0.049(8) 0.049(8) 0.040(7) 0.028(7) 0.011(6) 0.016(6)
O2 0.051(8) 0.053(9) 0.041(7) 0.031(7) 0.012(6) 0.017(7)
O3 0.063(11) 0.074(12) 0.070(12) 0.041(10) 0.012(9) 0.038(10)
O4 0.080(13) 0.068(12) 0.076(13) 0.053(11) 0.031(11) 0.033(10)
C1 0.034(9) 0.046(10) 0.045(10) 0.020(8) 0.015(8) 0.019(9)
C2 0.035(9) 0.047(10) 0.044(10) 0.021(8) 0.014(8) 0.019(9)
C3 0.043(10) 0.055(12) 0.044(11) 0.025(9) 0.014(9) 0.021(9)
C4 0.039(10) 0.058(13) 0.056(13) 0.026(9) 0.017(9) 0.031(11)
C5 0.044(10) 0.052(12) 0.061(13) 0.029(10) 0.025(10) 0.028(11)
C6 0.044(10) 0.047(11) 0.049(11) 0.025(9) 0.019(9) 0.018(9)
N1 0.040(8) 0.051(10) 0.050(10) 0.022(8) 0.017(8) 0.018(8)
N2 0.045(9) 0.045(9) 0.043(9) 0.023(7) 0.015(7) 0.017(7)
C7 0.050(12) 0.061(14) 0.067(15) 0.028(11) 0.027(11) 0.018(12)
C8 0.061(16) 0.09(2) 0.10(3) 0.036(16) 0.046(18) 0.02(2)
C9 0.061(17) 0.08(2) 0.12(3) 0.021(16) 0.05(2) 0.03(2)
C10 0.060(15) 0.056(15) 0.10(2) 0.017(13) 0.037(15) 0.018(15)
C11 0.048(11) 0.051(12) 0.055(12) 0.023(10) 0.019(10) 0.019(10)
C12 0.050(11) 0.047(11) 0.047(11) 0.023(9) 0.018(9) 0.018(9)
C13 0.066(15) 0.047(13) 0.071(16) 0.023(11) 0.031(13) 0.020(12)
C14 0.074(17) 0.050(13) 0.062(15) 0.034(12) 0.026(13) 0.017(11)
C15 0.067(15) 0.064(15) 0.057(14) 0.042(13) 0.027(12) 0.022(12)
C16 0.052(12) 0.057(13) 0.055(12) 0.032(11) 0.024(10) 0.021(11)
N3 0.042(8) 0.047(9) 0.040(8) 0.023(7) 0.014(7) 0.019(7)
N4 0.039(8) 0.046(9) 0.043(9) 0.019(7) 0.014(7) 0.019(7)
C17 0.052(12) 0.067(15) 0.052(13) 0.029(11) 0.025(10) 0.029(11)
C18 0.070(16) 0.082(19) 0.052(13) 0.038(14) 0.030(12) 0.035(13)
C19 0.066(15) 0.09(2) 0.045(12) 0.044(15) 0.018(11) 0.032(13)
C20 0.047(12) 0.070(16) 0.049(12) 0.031(11) 0.013(10) 0.024(11)
C21 0.043(10) 0.050(11) 0.042(10) 0.026(9) 0.014(8) 0.018(9)
C22 0.041(10) 0.044(10) 0.044(10) 0.023(8) 0.015(8) 0.017(8)
C23 0.043(11) 0.063(14) 0.057(13) 0.027(10) 0.017(10) 0.025(11)
C24 0.051(13) 0.080(19) 0.080(19) 0.030(13) 0.036(13) 0.041(16)
C25 0.063(15) 0.075(17) 0.063(15) 0.030(13) 0.035(13) 0.036(14)
C26 0.053(12) 0.059(13) 0.047(11) 0.024(10) 0.020(10) 0.027(10)
N5 0.22(13) 0.6(4) 0.5(3) 0.07(18) 0.20(18) 0.1(2)
C27 0.16(8) 0.4(2) 0.14(7) 0.14(12) 0.07(7) 0.14(11)
C28 0.24(10) 0.09(4) 0.13(5) 0.01(5) 0.03(6) 0.05(4)
O5 0.056(11) 0.071(13) 0.102(18) 0.032(11) 0.030(11) 0.041(13)

loop_
_atom_type_symbol
_atom_type_description
_atom_type_scat_dispersion_real
_atom_type_scat_dispersion_imag
_atom_type_scat_source
C C 0.0181 0.0091 'International Tables Vol C Tables 4.2.6.8 and 6.1.1.4'
H H 0 0 'International Tables Vol C Tables 4.2.6.8 and 6.1.1.4'
Cl Cl 0.3639 0.7018 'International Tables Vol C Tables 4.2.6.8 and 6.1.1.4'
N N 0.0311 0.018 'International Tables Vol C Tables 4.2.6.8 and 6.1.1.4'
Ni Ni -3.0029 0.5091 'International Tables Vol C Tables 4.2.6.8 and 6.1.1.4'
O O 0.0492 0.0322 'International Tables Vol C Tables 4.2.6.8 and 6.1.1.4'

loop_
_geom_angle_atom_site_label_1
_geom_angle_atom_site_label_2
_geom_angle_atom_site_label_3
_geom_angle
O1 Ni1 O2 79.5(6)
O1 Ni1 N4 92.6(7)
O2 Ni1 N4 95.8(7)
O1 Ni1 N2 171.7(7)
O2 Ni1 N2 95.2(7)
N4 Ni1 N2 94.3(8)
O1 Ni1 N3 91.7(7)
O2 Ni1 N3 169.5(7)
N4 Ni1 N3 78.9(7)
N2 Ni1 N3 94.2(7)
O1 Ni1 N1 94.7(8)
O2 Ni1 N1 89.9(7)
N4 Ni1 N1 171.4(8)
N2 Ni1 N1 78.8(8)
N3 Ni1 N1 96.4(8)
C1 O1 Ni1 114.5(14)
C2 O2 Ni1 114.0(14)
O1 C1 C6 125(2)
O1 C1 C2 115.7(19)
C6 C1 C2 119.4(19)
O2 C2 C3 125(2)
O2 C2 C1 115.9(18)
C3 C2 C1 119(2)
C2 C3 C4 123(2)
C2 C3 Cl1 118.5(19)
C4 C3 Cl1 118.7(17)
O3 C4 C3 125(3)
O3 C4 C5 116(2)
C3 C4 C5 118.2(19)
O4 C5 C6 125(3)
O4 C5 C4 118(2)
C6 C5 C4 118(2)
C1 C6 C5 123(2)
C1 C6 Cl2 119.0(17)
C5 C6 Cl2 117.8(18)
C7 N1 C11 119(2)
C7 N1 Ni1 125.8(18)
C11 N1 Ni1 114.7(16)
C16 N2 C12 118(2)
C16 N2 Ni1 126.7(17)
C12 N2 Ni1 115.1(16)
N1 C7 C8 122(3)
N1 C7 H7 118.9
C8 C7 H7 118.9
C9 C8 C7 118(3)
C9 C8 H8 120.9
C7 C8 H8 120.9
C8 C9 C10 120(3)
C8 C9 H9 120
C10 C9 H9 120
C9 C10 C11 119(3)
C9 C10 H10 120.5
C11 C10 H10 120.5
N1 C11 C10 121(3)
N1 C11 C12 115(2)
C10 C11 C12 124(3)
N2 C12 C13 122(2)
N2 C12 C11 116(2)
C13 C12 C11 122(2)
C14 C13 C12 119(3)
C14 C13 H13 120.3
C12 C13 H13 120.3
C15 C14 C13 119(3)
C15 C14 H14 120.5
C13 C14 H14 120.5
C14 C15 C16 119(3)
C14 C15 H15 120.7
C16 C15 H15 120.7
N2 C16 C15 123(2)
N2 C16 H16 118.4
C15 C16 H16 118.4
C17 N3 C21 118.7(19)
C17 N3 Ni1 126.5(16)
C21 N3 Ni1 114.8(14)
C26 N4 C22 119.0(19)
C26 N4 Ni1 125.3(16)
C22 N4 Ni1 115.7(15)
N3 C17 C18 123(2)
N3 C17 H17 118.6
C18 C17 H17 118.6
C19 C18 C17 119(2)
C19 C18 H18 120.7
C17 C18 H18 120.7
C18 C19 C20 119(2)
C18 C19 H19 120.3
C20 C19 H19 120.3
C19 C20 C21 119(2)
C19 C20 H20 120.4
C21 C20 H20 120.4
N3 C21 C20 121(2)
N3 C21 C22 115.5(18)
C20 C21 C22 123(2)
N4 C22 C23 122(2)
N4 C22 C21 115.1(19)
C23 C22 C21 123(2)
C22 C23 C24 118(2)
C22 C23 H23 120.9
C24 C23 H23 120.9
C25 C24 C23 120(2)
C25 C24 H24 119.9
C23 C24 H24 119.9
C24 C25 C26 118(2)
C24 C25 H25 120.8
C26 C25 H25 120.8
N4 C26 C25 122(2)
N4 C26 H26 118.9
C25 C26 H26 118.9
N5 C27 C28 151(10)
C27 C28 H27B 109.5
C27 C28 H27A 109.5
H27B C28 H27A 109.5
C27 C28 H27C 109.5
H27B C28 H27C 109.5
H27A C28 H27C 109.5
H5B O5 H5A 106(10)

loop_
_geom_bond_atom_site_label_1
_geom_bond_atom_site_label_2
_geom_bond_distance
Ni1 O1 2.052(17)
Ni1 O2 2.063(15)
Ni1 N4 2.065(18)
Ni1 N2 2.08(2)
Ni1 N3 2.082(18)
Ni1 N1 2.091(19)
Cl1 C3 1.74(2)
Cl2 C6 1.74(2)
O1 C1 1.27(3)
O2 C2 1.26(3)
O3 C4 1.23(3)
O4 C5 1.23(3)
C1 C6 1.37(3)
C1 C2 1.53(3)
C2 C3 1.39(3)
C3 C4 1.41(4)
C4 C5 1.55(4)
C5 C6 1.42(3)
N1 C7 1.33(3)
N1 C11 1.35(3)
N2 C16 1.34(3)
N2 C12 1.34(3)
C7 C8 1.39(4)
C7 H7 0.93
C8 C9 1.37(6)
C8 H8 0.93
C9 C10 1.38(5)
C9 H9 0.93
C10 C11 1.38(4)
C10 H10 0.93
C11 C12 1.48(4)
C12 C13 1.39(4)
C13 C14 1.38(4)
C13 H13 0.93
C14 C15 1.38(4)
C14 H14 0.93
C15 C16 1.38(4)
C15 H15 0.93
C16 H16 0.93
N3 C17 1.34(3)
N3 C21 1.35(3)
N4 C26 1.34(3)
N4 C22 1.35(3)
C17 C18 1.38(4)
C17 H17 0.93
C18 C19 1.38(4)
C18 H18 0.93
C19 C20 1.38(4)
C19 H19 0.93
C20 C21 1.39(3)
C20 H20 0.93
C21 C22 1.48(3)
C22 C23 1.38(3)
C23 C24 1.39(4)
C23 H23 0.93
C24 C25 1.37(4)
C24 H24 0.93
C25 C26 1.38(4)
C25 H25 0.93
C26 H26 0.93
N5 C27 1.23(9)
C27 C28 1.50(10)
C28 H27B 0.96
C28 H27A 0.96
C28 H27C 0.96
O5 H5B 0.9(5)
O5 H5A 0.8(4)

loop_
_geom_torsion_atom_site_label_1
_geom_torsion_atom_site_label_2
_geom_torsion_atom_site_label_3
_geom_torsion_atom_site_label_4
_geom_torsion
O2 Ni1 O1 C1 -5.0(15)
N4 Ni1 O1 C1 -100.5(15)
N2 Ni1 O1 C1 46(5)
N3 Ni1 O1 C1 -179.4(15)
N1 Ni1 O1 C1 84.0(16)
O1 Ni1 O2 C2 6.6(15)
N4 Ni1 O2 C2 98.2(16)
N2 Ni1 O2 C2 -166.9(16)
N3 Ni1 O2 C2 39(5)
N1 Ni1 O2 C2 -88.2(16)
Ni1 O1 C1 C6 -176.3(17)
Ni1 O1 C1 C2 3(2)
Ni1 O2 C2 C3 172.3(18)
Ni1 O2 C2 C1 -7(2)
O1 C1 C2 O2 3(3)
C6 C1 C2 O2 -178(2)
O1 C1 C2 C3 -176.6(19)
C6 C1 C2 C3 3(3)
O2 C2 C3 C4 -177(2)
C1 C2 C3 C4 2(3)
O2 C2 C3 Cl1 0(3)
C1 C2 C3 Cl1 179.3(15)
C2 C3 C4 O3 175(2)
Cl1 C3 C4 O3 -3(4)
C2 C3 C4 C5 -5(3)
Cl1 C3 C4 C5 178.0(16)
O3 C4 C5 O4 1(3)
C3 C4 C5 O4 -180(2)
O3 C4 C5 C6 -176(2)
C3 C4 C5 C6 3(3)
O1 C1 C6 C5 175(2)
C2 C1 C6 C5 -4(3)
O1 C1 C6 Cl2 0(3)
C2 C1 C6 Cl2 -179.3(15)
O4 C5 C6 C1 -176(2)
C4 C5 C6 C1 2(3)
O4 C5 C6 Cl2 -1(3)
C4 C5 C6 Cl2 176.5(16)
O1 Ni1 N1 C7 3(2)
O2 Ni1 N1 C7 83(2)
N4 Ni1 N1 C7 -145(5)
N2 Ni1 N1 C7 178(2)
N3 Ni1 N1 C7 -89(2)
O1 Ni1 N1 C11 -175.4(17)
O2 Ni1 N1 C11 -95.9(17)
N4 Ni1 N1 C11 36(6)
N2 Ni1 N1 C11 -0.6(17)
N3 Ni1 N1 C11 92.4(18)
O1 Ni1 N2 C16 -141(4)
O2 Ni1 N2 C16 -91(2)
N4 Ni1 N2 C16 5(2)
N3 Ni1 N2 C16 84(2)
N1 Ni1 N2 C16 180(2)
O1 Ni1 N2 C12 41(5)
O2 Ni1 N2 C12 91.0(16)
N4 Ni1 N2 C12 -172.7(16)
N3 Ni1 N2 C12 -93.6(16)
N1 Ni1 N2 C12 2.2(16)
C11 N1 C7 C8 -2(4)
Ni1 N1 C7 C8 180(3)
N1 C7 C8 C9 1(6)
C7 C8 C9 C10 0(7)
C8 C9 C10 C11 0(7)
C7 N1 C11 C10 1(4)
Ni1 N1 C11 C10 180(3)
C7 N1 C11 C12 -180(2)
Ni1 N1 C11 C12 -1(3)
C9 C10 C11 N1 0(5)
C9 C10 C11 C12 -179(3)
C16 N2 C12 C13 -1(4)
Ni1 N2 C12 C13 177(2)
C16 N2 C12 C11 179(2)
Ni1 N2 C12 C11 -3(3)
N1 C11 C12 N2 3(3)
C10 C11 C12 N2 -178(3)
N1 C11 C12 C13 -177(2)
C10 C11 C12 C13 2(4)
N2 C12 C13 C14 1(4)
C11 C12 C13 C14 -179(3)
C12 C13 C14 C15 1(4)
C13 C14 C15 C16 -2(4)
C12 N2 C16 C15 1(4)
Ni1 N2 C16 C15 -177.2(19)
C14 C15 C16 N2 1(4)
O1 Ni1 N3 C17 -86(2)
O2 Ni1 N3 C17 -118(4)
N4 Ni1 N3 C17 -178(2)
N2 Ni1 N3 C17 88(2)
N1 Ni1 N3 C17 9(2)
O1 Ni1 N3 C21 91.9(16)
O2 Ni1 N3 C21 60(4)
N4 Ni1 N3 C21 -0.4(16)
N2 Ni1 N3 C21 -94.0(16)
N1 Ni1 N3 C21 -173.2(16)
O1 Ni1 N4 C26 90(2)
O2 Ni1 N4 C26 11(2)
N2 Ni1 N4 C26 -85(2)
N3 Ni1 N4 C26 -178(2)
N1 Ni1 N4 C26 -121(5)
O1 Ni1 N4 C22 -91.1(16)
O2 Ni1 N4 C22 -170.7(16)
N2 Ni1 N4 C22 93.6(17)
N3 Ni1 N4 C22 0.1(16)
N1 Ni1 N4 C22 58(6)
C21 N3 C17 C18 1(4)
Ni1 N3 C17 C18 178(2)
N3 C17 C18 C19 0(5)
C17 C18 C19 C20 -1(5)
C18 C19 C20 C21 0(5)
C17 N3 C21 C20 -1(4)
Ni1 N3 C21 C20 -179(2)
C17 N3 C21 C22 179(2)
Ni1 N3 C21 C22 1(2)
C19 C20 C21 N3 0(4)
C19 C20 C21 C22 -179(3)
C26 N4 C22 C23 -1(4)
Ni1 N4 C22 C23 -179.8(19)
C26 N4 C22 C21 179(2)
Ni1 N4 C22 C21 0(3)
N3 C21 C22 N4 -1(3)
C20 C21 C22 N4 179(2)
N3 C21 C22 C23 179(2)
C20 C21 C22 C23 -1(4)
N4 C22 C23 C24 2(4)
C21 C22 C23 C24 -178(2)
C22 C23 C24 C25 -1(5)
C23 C24 C25 C26 -1(5)
C22 N4 C26 C25 -1(4)
Ni1 N4 C26 C25 177(2)
C24 C25 C26 N4 3(5)
